data_7718539
loop_
_publ_author_name
'Pattathil, Vignesh'
'Pranckevicius, Conor'

_publ_section_title
;
 C&#xe001;O and C&#xe001;S bond activation by an annulated
 1,4,2-diazaborole.
;
_journal_issue 20
_journal_name_full 'Dalton transactions (Cambridge, England : 2003)'
_journal_page_first 8169
_journal_page_last 8173
_journal_paper_doi 10.1039/d5dt00642b
_journal_volume 54
_journal_year 2025
_chemical_formula_moiety 'C28 H31 B N4 S'
_chemical_formula_sum 'C28 H31 B N4 S'
_chemical_formula_weight 466.44
_space_group_crystal_system triclinic
_space_group_IT_number 2
_space_group_name_Hall '-P 1'
_space_group_name_H-M_alt 'P -1'
_atom_sites_solution_hydrogens geom
_audit_creation_method SHELXL-2019/1
_audit_update_record
;
2025-03-13 deposited with the CCDC.	2025-04-16 downloaded from the CCDC.
;
_cell_angle_alpha 62.2530(10)
_cell_angle_beta 75.2810(10)
_cell_angle_gamma 83.1210(10)
_cell_formula_units_Z 2
_cell_length_a 9.4822(4)
_cell_length_b 11.9253(5)
_cell_length_c 12.6868(5)
_cell_measurement_reflns_used 9915
_cell_measurement_temperature 100(2)
_cell_measurement_theta_max 27.1784
_cell_measurement_theta_min 2.5560
_cell_volume 1227.97(9)
_computing_cell_refinement 'SAINT V8.40B (Bruker AXS LLC, 2019)'
_computing_data_collection 'Bruker Instrument Service v8.5.0.27 Release'
_computing_data_reduction 'SAINT V8.40B (Bruker AXS LLC, 2019)'
_computing_molecular_graphics 'shelXle (C.B. Huebschle, rev 1503)'
_computing_publication_material 'shelXle (C.B. Huebschle, rev 1503)'
_computing_structure_refinement 'SHELXL-2019/1 (Sheldrick, 2019)'
_computing_structure_solution 'XT, VERSION 2018/2'
_diffrn_ambient_temperature 100(2)
_diffrn_detector_area_resol_mean 7.3910
_diffrn_measured_fraction_theta_full 0.999
_diffrn_measured_fraction_theta_max 0.999
_diffrn_measurement_device_type 'Bruker APEX-II CCD'
_diffrn_measurement_method '\f and \w scans'
_diffrn_radiation_type MoK\a
_diffrn_radiation_wavelength 0.71073
_diffrn_reflns_av_R_equivalents 0.0590
_diffrn_reflns_av_unetI/netI 0.0463
_diffrn_reflns_Laue_measured_fraction_full 0.999
_diffrn_reflns_Laue_measured_fraction_max 0.999
_diffrn_reflns_limit_h_max 11
_diffrn_reflns_limit_h_min -11
_diffrn_reflns_limit_k_max 14
_diffrn_reflns_limit_k_min -14
_diffrn_reflns_limit_l_max 15
_diffrn_reflns_limit_l_min -15
_diffrn_reflns_number 34732
_diffrn_reflns_point_group_measured_fraction_full 0.999
_diffrn_reflns_point_group_measured_fraction_max 0.999
_diffrn_reflns_theta_full 25.242
_diffrn_reflns_theta_max 25.680
_diffrn_reflns_theta_min 2.556
_exptl_absorpt_coefficient_mu 0.156
_exptl_absorpt_correction_T_max 1.00
_exptl_absorpt_correction_T_min 0.93
_exptl_absorpt_correction_type multi-scan
_exptl_absorpt_process_details sadabs
_exptl_crystal_colour colourless
_exptl_crystal_density_diffrn 1.261
_exptl_crystal_description plate
_exptl_crystal_F_000 496
_exptl_crystal_size_max 0.280
_exptl_crystal_size_mid 0.200
_exptl_crystal_size_min 0.020
_refine_diff_density_max 0.454
_refine_diff_density_min -0.367
_refine_diff_density_rms 0.063
_refine_ls_extinction_method none
_refine_ls_goodness_of_fit_ref 1.043
_refine_ls_hydrogen_treatment constr
_refine_ls_matrix_type full
_refine_ls_number_parameters 314
_refine_ls_number_reflns 4676
_refine_ls_number_restraints 0
_refine_ls_restrained_S_all 1.043
_refine_ls_R_factor_all 0.0833
_refine_ls_R_factor_gt 0.0510
_refine_ls_shift/su_max 0.000
_refine_ls_shift/su_mean 0.000
_refine_ls_structure_factor_coef Fsqd
_refine_ls_weighting_details 'w=1/[\s^2^(Fo^2^)+(0.0500P)^2^+1.5786P] where P=(Fo^2^+2Fc^2^)/3'
_refine_ls_weighting_scheme calc
_refine_ls_wR_factor_gt 0.1151
_refine_ls_wR_factor_ref 0.1371
_reflns_Friedel_coverage 0.000
_reflns_number_gt 3394
_reflns_number_total 4676
_reflns_threshold_expression 'I > 2\s(I)'
_cod_data_source_file d5dt00642b3.cif
_cod_data_source_block VPN056_a
_cod_depositor_comments
;
The following automatic conversions were performed:

data item '_exptl_absorpt_correction_type' value 'Multi-Scan' was
changed to 'multi-scan' in accordance with the
/home/data/users/saulius/crontab/automatic-downloads/rss-feeds/RSC/lib/dictionaries/cif_core.dic
dictionary named 'cif_core.dic' version 2.4.2 last updated on
2011-04-26.

Automatic conversion script
Id: cif_fix_values 8170 2020-07-09 18:12:32Z antanas 

 Adding full bibliography for 7718537--7718543.cif.
;
_cod_database_code 7718539
_shelx_shelxl_version_number 2019/1
_shelx_space_group_comment
;
The symmetry employed for this shelxl refinement is uniquely defined
by the following loop, which should always be used as a source of
symmetry information in preference to the above space-group names.
They are only intended as comments.
;
_shelx_estimated_absorpt_t_min 0.958
_shelx_estimated_absorpt_t_max 0.997

loop_
_space_group_symop_operation_xyz
'x, y, z'
'-x, -y, -z'

loop_
_atom_site_label
_atom_site_type_symbol
_atom_site_fract_x
_atom_site_fract_y
_atom_site_fract_z
_atom_site_U_iso_or_equiv
_atom_site_adp_type
_atom_site_occupancy
_atom_site_site_symmetry_order
_atom_site_calc_flag
_atom_site_refinement_flags_posn
_atom_site_refinement_flags_adp
_atom_site_refinement_flags_occupancy
_atom_site_disorder_assembly
_atom_site_disorder_group
S1_1 S 0.27015(7) 0.14404(6) 0.42189(6) 0.02265(18) Uani 1 1 d . . . . .
N1_1 N 0.2436(2) 0.36356(19) 0.21801(18) 0.0173(5) Uani 1 1 d . . . . .
N2_1 N 0.4802(2) 0.38548(19) 0.37549(18) 0.0187(5) Uani 1 1 d . . . . .
N3_1 N 0.5594(2) 0.4531(2) 0.17619(19) 0.0210(5) Uani 1 1 d . . . . .
N4_1 N -0.0175(2) 0.1977(2) 0.49434(19) 0.0231(5) Uani 1 1 d . . . . .
C1_1 C 0.4588(3) 0.2159(2) 0.1734(2) 0.0184(5) Uani 1 1 d . . . . .
C2_1 C 0.6106(3) 0.1898(2) 0.1562(2) 0.0209(6) Uani 1 1 d . . . . .
C3_1 C 0.6838(3) 0.1651(2) 0.0589(2) 0.0220(6) Uani 1 1 d . . . . .
H3_1 H 0.786074 0.150728 0.047892 0.026 Uiso 1 1 calc R U . . .
C4_1 C 0.6131(3) 0.1608(2) -0.0224(2) 0.0235(6) Uani 1 1 d . . . . .
C5_1 C 0.4627(3) 0.1699(2) 0.0043(2) 0.0233(6) Uani 1 1 d . . . . .
H5_1 H 0.410180 0.158768 -0.044768 0.028 Uiso 1 1 calc R U . . .
C6_1 C 0.3855(3) 0.1945(2) 0.1001(2) 0.0204(5) Uani 1 1 d . . . . .
C7_1 C 0.1102(3) 0.3387(2) 0.2934(2) 0.0189(5) Uani 1 1 d . . . . .
C8_1 C 0.1043(3) 0.2263(2) 0.4125(2) 0.0205(6) Uani 1 1 d . . . . .
C9_1 C 0.4754(2) 0.3670(2) 0.2770(2) 0.0172(5) Uani 1 1 d . . . . .
C10_1 C 0.5708(3) 0.4870(2) 0.3330(2) 0.0229(6) Uani 1 1 d . . . . .
H10_1 H 0.595674 0.521548 0.379875 0.027 Uiso 1 1 calc R U . . .
C11_1 C 0.6170(3) 0.5274(2) 0.2112(2) 0.0231(6) Uani 1 1 d . . . . .
H11_1 H 0.680284 0.597220 0.157410 0.028 Uiso 1 1 calc R U . . .
C12_1 C 0.6985(3) 0.1771(3) 0.2458(2) 0.0268(6) Uani 1 1 d . . . . .
H12A_1 H 0.789726 0.132055 0.233346 0.040 Uiso 1 1 calc R U . . .
H12B_1 H 0.641999 0.129602 0.329577 0.040 Uiso 1 1 calc R U . . .
H12C_1 H 0.720605 0.261621 0.232389 0.040 Uiso 1 1 calc R U . . .
C13_1 C 0.6947(3) 0.1446(3) -0.1329(3) 0.0317(7) Uani 1 1 d . . . . .
H13A_1 H 0.631661 0.102446 -0.154108 0.047 Uiso 1 1 calc R U . . .
H13B_1 H 0.781910 0.092796 -0.114748 0.047 Uiso 1 1 calc R U . . .
H13C_1 H 0.723509 0.227813 -0.201863 0.047 Uiso 1 1 calc R U . . .
C14_1 C 0.2201(3) 0.1931(3) 0.1226(2) 0.0246(6) Uani 1 1 d . . . . .
H14A_1 H 0.184552 0.279489 0.079263 0.037 Uiso 1 1 calc R U . . .
H14B_1 H 0.177581 0.160177 0.210473 0.037 Uiso 1 1 calc R U . . .
H14C_1 H 0.191553 0.138801 0.092699 0.037 Uiso 1 1 calc R U . . .
C15_1 C 0.2646(3) 0.4633(2) 0.1050(2) 0.0201(5) Uani 1 1 d . . . . .
H15_1 H 0.359592 0.480584 0.053194 0.024 Uiso 1 1 calc R U . . .
C16_1 C 0.1501(3) 0.5395(2) 0.0646(2) 0.0242(6) Uani 1 1 d . . . . .
H16_1 H 0.165260 0.609011 -0.015015 0.029 Uiso 1 1 calc R U . . .
C17_1 C 0.0118(3) 0.5141(3) 0.1411(2) 0.0267(6) Uani 1 1 d . . . . .
H17_1 H -0.068451 0.565877 0.113736 0.032 Uiso 1 1 calc R U . . .
C18_1 C -0.0088(3) 0.4139(2) 0.2565(2) 0.0239(6) Uani 1 1 d . . . . .
H18_1 H -0.102656 0.396374 0.309993 0.029 Uiso 1 1 calc R U . . .
C19_1 C -0.0186(3) 0.0880(3) 0.6090(3) 0.0324(7) Uani 1 1 d . . . . .
H19A_1 H 0.002474 0.012511 0.595699 0.049 Uiso 1 1 calc R U . . .
H19B_1 H -0.114756 0.079382 0.663877 0.049 Uiso 1 1 calc R U . . .
H19C_1 H 0.055793 0.097188 0.645753 0.049 Uiso 1 1 calc R U . . .
C20_1 C 0.3912(3) 0.3296(2) 0.4983(2) 0.0184(5) Uani 1 1 d . . . . .
C21_1 C 0.4415(3) 0.2227(2) 0.5898(2) 0.0213(6) Uani 1 1 d . . . . .
C22_1 C 0.3510(3) 0.1703(2) 0.7062(2) 0.0236(6) Uani 1 1 d . . . . .
H22_1 H 0.383328 0.097690 0.769540 0.028 Uiso 1 1 calc R U . . .
C23_1 C 0.2148(3) 0.2209(3) 0.7326(2) 0.0248(6) Uani 1 1 d . . . . .
C24_1 C 0.1713(3) 0.3301(3) 0.6405(2) 0.0230(6) Uani 1 1 d . . . . .
H24_1 H 0.079482 0.366889 0.658425 0.028 Uiso 1 1 calc R U . . .
C25_1 C 0.2585(3) 0.3873(2) 0.5228(2) 0.0208(6) Uani 1 1 d . . . . .
C26_1 C 0.5857(3) 0.1624(3) 0.5640(3) 0.0353(7) Uani 1 1 d . . . . .
H26A_1 H 0.581507 0.123545 0.511694 0.053 Uiso 1 1 calc R U . . .
H26B_1 H 0.607443 0.097150 0.641118 0.053 Uiso 1 1 calc R U . . .
H26C_1 H 0.662236 0.227021 0.522345 0.053 Uiso 1 1 calc R U . . .
C27_1 C 0.1153(3) 0.1574(3) 0.8579(2) 0.0338(7) Uani 1 1 d . . . . .
H27A_1 H 0.053019 0.096200 0.859922 0.051 Uiso 1 1 calc R U . . .
H27B_1 H 0.054361 0.221456 0.875938 0.051 Uiso 1 1 calc R U . . .
H27C_1 H 0.174081 0.113254 0.919178 0.051 Uiso 1 1 calc R U . . .
C28_1 C 0.2110(3) 0.5087(3) 0.4264(2) 0.0281(6) Uani 1 1 d . . . . .
H28A_1 H 0.294875 0.548150 0.358511 0.042 Uiso 1 1 calc R U . . .
H28B_1 H 0.171633 0.566701 0.461781 0.042 Uiso 1 1 calc R U . . .
H28C_1 H 0.135587 0.490276 0.396312 0.042 Uiso 1 1 calc R U . . .
B1_1 B 0.3767(3) 0.2729(3) 0.2672(3) 0.0187(6) Uani 1 1 d . . . . .

loop_
_atom_site_aniso_label
_atom_site_aniso_U_11
_atom_site_aniso_U_22
_atom_site_aniso_U_33
_atom_site_aniso_U_23
_atom_site_aniso_U_13
_atom_site_aniso_U_12
S1_1 0.0226(3) 0.0232(4) 0.0195(3) -0.0090(3) -0.0011(3) -0.0018(3)
N1_1 0.0168(10) 0.0201(11) 0.0170(11) -0.0113(9) -0.0009(9) -0.0009(8)
N2_1 0.0178(11) 0.0223(11) 0.0159(11) -0.0089(9) -0.0021(9) -0.0023(9)
N3_1 0.0182(11) 0.0248(12) 0.0195(11) -0.0111(10) -0.0004(9) -0.0021(9)
N4_1 0.0190(11) 0.0315(13) 0.0192(12) -0.0136(10) 0.0012(9) -0.0036(9)
C1_1 0.0213(13) 0.0159(12) 0.0161(13) -0.0063(10) -0.0015(10) -0.0028(10)
C2_1 0.0216(13) 0.0188(13) 0.0198(13) -0.0074(11) -0.0029(11) -0.0002(10)
C3_1 0.0188(13) 0.0171(13) 0.0242(14) -0.0078(11) 0.0007(11) 0.0013(10)
C4_1 0.0291(14) 0.0201(13) 0.0191(14) -0.0100(11) 0.0005(11) -0.0002(11)
C5_1 0.0286(14) 0.0228(14) 0.0199(14) -0.0115(11) -0.0028(11) -0.0025(11)
C6_1 0.0219(13) 0.0176(13) 0.0207(13) -0.0089(11) -0.0022(11) -0.0014(10)
C7_1 0.0171(12) 0.0206(13) 0.0214(13) -0.0130(11) -0.0007(10) -0.0018(10)
C8_1 0.0215(13) 0.0221(13) 0.0197(13) -0.0120(11) -0.0002(11) -0.0046(10)
C9_1 0.0149(12) 0.0210(13) 0.0160(13) -0.0097(11) -0.0025(10) 0.0030(10)
C10_1 0.0199(13) 0.0261(14) 0.0263(15) -0.0154(12) -0.0026(11) -0.0041(11)
C11_1 0.0177(13) 0.0232(14) 0.0253(15) -0.0096(12) -0.0009(11) -0.0037(10)
C12_1 0.0241(14) 0.0324(16) 0.0243(15) -0.0143(13) -0.0065(12) 0.0071(12)
C13_1 0.0327(16) 0.0358(17) 0.0266(16) -0.0190(14) 0.0043(12) -0.0030(13)
C14_1 0.0257(14) 0.0287(15) 0.0259(15) -0.0181(12) -0.0034(12) -0.0031(11)
C15_1 0.0206(13) 0.0231(14) 0.0170(13) -0.0104(11) 0.0000(10) -0.0044(10)
C16_1 0.0269(14) 0.0215(14) 0.0216(14) -0.0063(11) -0.0083(12) 0.0012(11)
C17_1 0.0239(14) 0.0258(15) 0.0298(16) -0.0116(13) -0.0095(12) 0.0056(11)
C18_1 0.0186(13) 0.0279(15) 0.0256(15) -0.0144(12) -0.0009(11) -0.0005(11)
C19_1 0.0293(15) 0.0376(17) 0.0242(15) -0.0107(13) 0.0013(12) -0.0082(13)
C20_1 0.0186(12) 0.0225(13) 0.0161(13) -0.0111(11) -0.0011(10) -0.0035(10)
C21_1 0.0236(13) 0.0251(14) 0.0189(13) -0.0131(11) -0.0052(11) 0.0015(11)
C22_1 0.0295(15) 0.0238(14) 0.0190(14) -0.0104(12) -0.0065(11) -0.0004(11)
C23_1 0.0245(14) 0.0337(15) 0.0186(14) -0.0143(12) -0.0013(11) -0.0059(12)
C24_1 0.0166(13) 0.0324(15) 0.0244(15) -0.0177(13) -0.0022(11) 0.0002(11)
C25_1 0.0201(13) 0.0243(14) 0.0222(14) -0.0138(12) -0.0055(11) 0.0010(10)
C26_1 0.0352(16) 0.0413(18) 0.0251(16) -0.0144(14) -0.0073(13) 0.0134(14)
C27_1 0.0280(15) 0.0512(19) 0.0196(15) -0.0155(14) -0.0001(12) -0.0043(14)
C28_1 0.0245(14) 0.0292(15) 0.0275(15) -0.0125(13) -0.0058(12) 0.0098(12)
B1_1 0.0192(14) 0.0202(15) 0.0135(14) -0.0054(12) -0.0039(11) 0.0017(11)

loop_
_atom_type_symbol
_atom_type_description
_atom_type_scat_dispersion_real
_atom_type_scat_dispersion_imag
_atom_type_scat_source
C C 0.0033 0.0016 'International Tables Vol C Tables 4.2.6.8 and 6.1.1.4'
H H 0.0000 0.0000 'International Tables Vol C Tables 4.2.6.8 and 6.1.1.4'
B B 0.0013 0.0007 'International Tables Vol C Tables 4.2.6.8 and 6.1.1.4'
N N 0.0061 0.0033 'International Tables Vol C Tables 4.2.6.8 and 6.1.1.4'
S S 0.1246 0.1234 'International Tables Vol C Tables 4.2.6.8 and 6.1.1.4'

loop_
_geom_angle_atom_site_label_1
_geom_angle_atom_site_label_2
_geom_angle_atom_site_label_3
_geom_angle
_geom_angle_site_symmetry_1
_geom_angle_site_symmetry_3
_geom_angle_publ_flag
C8_1 S1_1 B1_1 94.13(12) . . ?
C7_1 N1_1 C15_1 120.6(2) . . ?
C7_1 N1_1 B1_1 118.1(2) . . ?
C15_1 N1_1 B1_1 121.4(2) . . ?
C10_1 N2_1 C9_1 107.7(2) . . ?
C10_1 N2_1 C20_1 122.3(2) . . ?
C9_1 N2_1 C20_1 129.2(2) . . ?
C9_1 N3_1 C11_1 106.7(2) . . ?
C8_1 N4_1 C19_1 117.5(2) . . ?
C6_1 C1_1 C2_1 115.9(2) . . ?
C6_1 C1_1 B1_1 122.4(2) . . ?
C2_1 C1_1 B1_1 121.6(2) . . ?
C3_1 C2_1 C1_1 120.5(2) . . ?
C3_1 C2_1 C12_1 116.7(2) . . ?
C1_1 C2_1 C12_1 122.7(2) . . ?
C4_1 C3_1 C2_1 122.5(2) . . ?
C5_1 C4_1 C3_1 116.6(2) . . ?
C5_1 C4_1 C13_1 121.3(2) . . ?
C3_1 C4_1 C13_1 122.1(2) . . ?
C4_1 C5_1 C6_1 122.4(2) . . ?
C5_1 C6_1 C1_1 121.0(2) . . ?
C5_1 C6_1 C14_1 116.1(2) . . ?
C1_1 C6_1 C14_1 122.9(2) . . ?
N1_1 C7_1 C18_1 120.8(2) . . ?
N1_1 C7_1 C8_1 114.2(2) . . ?
C18_1 C7_1 C8_1 125.0(2) . . ?
N4_1 C8_1 C7_1 119.2(2) . . ?
N4_1 C8_1 S1_1 128.0(2) . . ?
C7_1 C8_1 S1_1 112.73(17) . . ?
N3_1 C9_1 N2_1 109.2(2) . . ?
N3_1 C9_1 B1_1 120.0(2) . . ?
N2_1 C9_1 B1_1 130.5(2) . . ?
C11_1 C10_1 N2_1 106.1(2) . . ?
C10_1 C11_1 N3_1 110.4(2) . . ?
N1_1 C15_1 C16_1 120.6(2) . . ?
C15_1 C16_1 C17_1 119.4(2) . . ?
C18_1 C17_1 C16_1 119.9(2) . . ?
C17_1 C18_1 C7_1 118.8(2) . . ?
C25_1 C20_1 C21_1 121.9(2) . . ?
C25_1 C20_1 N2_1 118.4(2) . . ?
C21_1 C20_1 N2_1 119.8(2) . . ?
C22_1 C21_1 C20_1 117.9(2) . . ?
C22_1 C21_1 C26_1 120.2(2) . . ?
C20_1 C21_1 C26_1 121.9(2) . . ?
C23_1 C22_1 C21_1 121.9(2) . . ?
C22_1 C23_1 C24_1 118.5(2) . . ?
C22_1 C23_1 C27_1 120.7(2) . . ?
C24_1 C23_1 C27_1 120.8(2) . . ?
C23_1 C24_1 C25_1 121.9(2) . . ?
C24_1 C25_1 C20_1 117.8(2) . . ?
C24_1 C25_1 C28_1 120.6(2) . . ?
C20_1 C25_1 C28_1 121.6(2) . . ?
C9_1 B1_1 N1_1 102.16(19) . . ?
C9_1 B1_1 C1_1 114.2(2) . . ?
N1_1 B1_1 C1_1 110.46(19) . . ?
C9_1 B1_1 S1_1 115.76(18) . . ?
N1_1 B1_1 S1_1 100.00(16) . . ?
C1_1 B1_1 S1_1 112.58(18) . . ?

loop_
_geom_bond_atom_site_label_1
_geom_bond_atom_site_label_2
_geom_bond_distance
_geom_bond_site_symmetry_2
_geom_bond_publ_flag
S1_1 C8_1 1.751(3) . ?
S1_1 B1_1 1.947(3) . ?
N1_1 C7_1 1.346(3) . ?
N1_1 C15_1 1.354(3) . ?
N1_1 B1_1 1.611(3) . ?
N2_1 C10_1 1.378(3) . ?
N2_1 C9_1 1.379(3) . ?
N2_1 C20_1 1.444(3) . ?
N3_1 C9_1 1.334(3) . ?
N3_1 C11_1 1.373(3) . ?
N4_1 C8_1 1.297(3) . ?
N4_1 C19_1 1.432(3) . ?
C1_1 C6_1 1.415(3) . ?
C1_1 C2_1 1.419(3) . ?
C1_1 B1_1 1.625(4) . ?
C2_1 C3_1 1.395(4) . ?
C2_1 C12_1 1.518(4) . ?
C3_1 C4_1 1.387(4) . ?
C4_1 C5_1 1.383(4) . ?
C4_1 C13_1 1.507(4) . ?
C5_1 C6_1 1.389(3) . ?
C6_1 C14_1 1.522(3) . ?
C7_1 C18_1 1.390(3) . ?
C7_1 C8_1 1.474(4) . ?
C9_1 B1_1 1.609(4) . ?
C10_1 C11_1 1.351(4) . ?
C15_1 C16_1 1.371(3) . ?
C16_1 C17_1 1.389(4) . ?
C17_1 C18_1 1.375(4) . ?
C20_1 C25_1 1.396(3) . ?
C20_1 C21_1 1.399(3) . ?
C21_1 C22_1 1.390(4) . ?
C21_1 C26_1 1.500(4) . ?
C22_1 C23_1 1.388(4) . ?
C23_1 C24_1 1.390(4) . ?
C23_1 C27_1 1.509(4) . ?
C24_1 C25_1 1.392(4) . ?
C25_1 C28_1 1.507(4) . ?
